data_7042931
loop_
_publ_author_name
'Ghosh, Pradyut'
'Nandi, Mandira'
'Santra, Saikat'
'Akhuli, Bidyut'

_publ_section_title
;
 Threading of various &#x2018;U&#x2019; shaped bidentate axles into a
 heteroditopic macrocyclic wheel via NiII/ CuII templation
;
_journal_name_full 'Dalton Trans.'
_journal_paper_doi 10.1039/C7DT00699C
_journal_year 2017
_chemical_formula_moiety 'C48 H58 Cu N9 O6, 2(F6 P), 2(C2 H3 N), C H4 O'
_chemical_formula_sum 'C53 H68 Cu F12 N11 O7 P2'
_chemical_formula_weight 1324.63
_space_group_crystal_system monoclinic
_space_group_IT_number 14
_space_group_name_Hall '-P 2ybc'
_space_group_name_H-M_alt 'P 1 21/c 1'
_symmetry_space_group_name_Hall '-P 2ybc'
_symmetry_space_group_name_H-M 'P 1 21/c 1'
_atom_sites_solution_hydrogens mixed
_audit_creation_method SHELXL-2014/6
_audit_update_record
;
2017-05-02 deposited with the CCDC.
2017-05-03 downloaded from the CCDC.
;
_cell_angle_alpha 90
_cell_angle_beta 95.239(11)
_cell_angle_gamma 90
_cell_formula_units_Z 4
_cell_length_a 12.872(6)
_cell_length_b 16.090(7)
_cell_length_c 28.825(12)
_cell_measurement_reflns_used 6989
_cell_measurement_temperature 150(2)
_cell_measurement_theta_max 20.06
_cell_measurement_theta_min 2.22
_cell_volume 5945(5)
_computing_cell_refinement 'Bruker SAINT'
_computing_data_collection 'Bruker APEX2'
_computing_data_reduction 'Bruker SAINT'
_computing_molecular_graphics 'Olex2 (Dolomanov et al., 2009)'
_computing_publication_material 'Olex2 (Dolomanov et al., 2009)'
_computing_structure_refinement 'SHELXL-2014/6 (Sheldrick, 2014)'
_computing_structure_solution 'SHELXS-97 (Sheldrick, 2008)'
_diffrn_ambient_temperature 150(2)
_diffrn_measured_fraction_theta_full 0.524
_diffrn_measured_fraction_theta_max 0.999
_diffrn_measurement_device_type 'Bruker APEX-II CCD'
_diffrn_measurement_method '\f and \w scans'
_diffrn_radiation_type MoK\a
_diffrn_radiation_wavelength 0.71073
_diffrn_reflns_av_R_equivalents 0.0537
_diffrn_reflns_av_unetI/netI 0.0326
_diffrn_reflns_Laue_measured_fraction_full 0.524
_diffrn_reflns_Laue_measured_fraction_max 0.999
_diffrn_reflns_limit_h_max 12
_diffrn_reflns_limit_h_min -12
_diffrn_reflns_limit_k_max 15
_diffrn_reflns_limit_k_min -15
_diffrn_reflns_limit_l_max 27
_diffrn_reflns_limit_l_min -27
_diffrn_reflns_number 34925
_diffrn_reflns_point_group_measured_fraction_full 0.524
_diffrn_reflns_point_group_measured_fraction_max 0.999
_diffrn_reflns_theta_full 25.242
_diffrn_reflns_theta_max 20.131
_diffrn_reflns_theta_min 1.419
_diffrn_source 'sealed tube'
_exptl_absorpt_coefficient_mu 0.519
_exptl_absorpt_correction_T_max 0.7445
_exptl_absorpt_correction_T_min 0.6747
_exptl_absorpt_correction_type multi-scan
_exptl_absorpt_process_details SADABS
_exptl_crystal_colour blue
_exptl_crystal_density_diffrn 1.475
_exptl_crystal_description block
_exptl_crystal_F_000 2728
_exptl_crystal_size_max 0.08
_exptl_crystal_size_mid 0.06
_exptl_crystal_size_min 0.03
_refine_diff_density_max 0.860
_refine_diff_density_min -0.660
_refine_diff_density_rms 0.089
_refine_ls_extinction_method none
_refine_ls_goodness_of_fit_ref 1.060
_refine_ls_hydrogen_treatment constr
_refine_ls_matrix_type full
_refine_ls_number_parameters 779
_refine_ls_number_reflns 5645
_refine_ls_number_restraints 0
_refine_ls_restrained_S_all 1.060
_refine_ls_R_factor_all 0.0900
_refine_ls_R_factor_gt 0.0780
_refine_ls_shift/su_max 0.000
_refine_ls_shift/su_mean 0.000
_refine_ls_structure_factor_coef Fsqd
_refine_ls_weighting_details 'w=1/[\s^2^(Fo^2^)+(0.0874P)^2^+40.1702P] where P=(Fo^2^+2Fc^2^)/3'
_refine_ls_weighting_scheme calc
_refine_ls_wR_factor_gt 0.1899
_refine_ls_wR_factor_ref 0.1989
_reflns_Friedel_coverage 0.000
_reflns_number_gt 4783
_reflns_number_total 5645
_reflns_threshold_expression 'I > 2\s(I)'
_cod_data_source_file c7dt00699c2.cif
_cod_data_source_block MCCU44PA
_cod_depositor_comments
;
The following automatic conversions were performed:

'_exptl_absorpt_correction_type' value 'MULTI-SCAN' changed to
'multi-scan' according to
/home/data/users/saulius/crontab/automatic-downloads/rss-feeds/RSC/lib/dictionaries/cif_core.dic
dictionary named 'cif_core.dic' version 2.4.2 from 2011-04-26.

Automatic conversion script
Id: cif_fix_values 4973 2017-02-22 13:04:09Z antanas 
;
_cod_database_code 7042931
_shelx_space_group_comment
;
The symmetry employed for this shelxl refinement is uniquely defined
by the following loop, which should always be used as a source of
symmetry information in preference to the above space-group names.
They are only intended as comments.
;
_shelx_estimated_absorpt_t_min 0.963
_shelx_estimated_absorpt_t_max 0.985
_shelxl_version_number 2014/6

loop_
_space_group_symop_operation_xyz
'x, y, z'
'-x, y+1/2, -z+1/2'
'-x, -y, -z'
'x, -y-1/2, z-1/2'

loop_
_atom_site_label
_atom_site_type_symbol
_atom_site_fract_x
_atom_site_fract_y
_atom_site_fract_z
_atom_site_U_iso_or_equiv
_atom_site_adp_type
_atom_site_occupancy
_atom_site_site_symmetry_order
_atom_site_calc_flag
_atom_site_refinement_flags_posn
_atom_site_refinement_flags_adp
Cu1 Cu 0.23769(7) 0.62641(6) 0.39005(3) 0.0320(4) Uani 1 1 d . .
O1 O 0.0036(4) 0.3273(3) 0.52148(19) 0.0388(14) Uani 1 1 d . .
O2 O 0.1123(5) 0.2926(3) 0.24109(18) 0.0430(14) Uani 1 1 d . .
O3 O 0.1733(4) 0.2143(3) 0.38670(17) 0.0359(13) Uani 1 1 d . .
O4 O -0.1830(4) 0.2270(3) 0.2363(2) 0.0472(15) Uani 1 1 d . .
O7 O -0.1384(4) 0.3924(3) 0.31548(16) 0.0347(13) Uani 1 1 d . .
O8 O 0.3307(4) 0.2290(4) 0.45671(19) 0.0457(15) Uani 1 1 d . .
N1 N 0.0522(6) 0.2446(4) 0.4642(2) 0.0476(19) Uani 1 1 d . .
H1 H 0.0910 0.2401 0.4407 0.057 Uiso 1 1 calc R U
N0AA N 0.2683(5) 0.3206(4) 0.2137(2) 0.048(2) Uani 1 1 d . .
H0AA H 0.3211 0.3521 0.2170 0.057 Uiso 1 1 d R U
N3 N -0.1873(5) 0.2374(4) 0.3140(2) 0.0375(17) Uani 1 1 d . .
H3 H -0.1851 0.2708 0.3374 0.045 Uiso 1 1 d R U
N4 N 0.2585(5) 0.1154(4) 0.3502(2) 0.0417(18) Uani 1 1 d . .
H4 H 0.3147 0.0842 0.3503 0.050 Uiso 1 1 calc R U
N5 N 0.1147(5) 0.7068(4) 0.3989(2) 0.0433(18) Uani 1 1 d . .
H5 H 0.0833 0.6910 0.4274 0.052 Uiso 1 1 d R U
N6 N 0.2993(6) 0.7270(4) 0.3604(3) 0.052(2) Uani 1 1 d . .
H6 H 0.2967 0.7175 0.3272 0.062 Uiso 1 1 d R U
N7 N 0.3806(5) 0.6237(4) 0.4328(3) 0.051(2) Uani 1 1 d . .
H7 H 0.3661 0.6146 0.4648 0.061 Uiso 1 1 d R U
N8 N 0.1747(4) 0.5309(4) 0.4228(2) 0.0249(15) Uani 1 1 d . .
N9 N 0.2355(5) 0.5353(4) 0.3382(2) 0.0277(15) Uani 1 1 d . .
C2AA C 0.3601(6) 0.3079(6) 0.4444(3) 0.045(2) Uani 1 1 d . .
C3AA C 0.3910(6) 0.3275(6) 0.4018(3) 0.046(2) Uani 1 1 d . .
H3AA H 0.3930 0.2865 0.3782 0.055 Uiso 1 1 calc R U
C4AA C 0.4203(6) 0.4114(6) 0.3939(3) 0.051(3) Uani 1 1 d . .
H4AA H 0.4415 0.4276 0.3645 0.061 Uiso 1 1 calc R U
C4 C 0.4174(6) 0.4697(5) 0.4298(3) 0.042(2) Uani 1 1 d . .
C0AA C 0.3870(6) 0.4478(6) 0.4715(3) 0.048(2) Uani 1 1 d . .
H0AB H 0.3854 0.4882 0.4955 0.057 Uiso 1 1 calc R U
C7 C 0.4539(7) 0.5570(5) 0.4189(3) 0.053(2) Uani 1 1 d . .
H7A H 0.5237 0.5664 0.4355 0.064 Uiso 1 1 calc R U
H7B H 0.4607 0.5613 0.3851 0.064 Uiso 1 1 calc R U
C8 C 0.4233(7) 0.7083(6) 0.4286(3) 0.055(3) Uani 1 1 d . .
H8A H 0.4977 0.7095 0.4408 0.066 Uiso 1 1 calc R U
H8B H 0.3847 0.7481 0.4468 0.066 Uiso 1 1 calc R U
C9 C 0.4122(7) 0.7314(6) 0.3785(4) 0.064(3) Uani 1 1 d . .
H9A H 0.4534 0.6928 0.3607 0.076 Uiso 1 1 calc R U
H9B H 0.4388 0.7884 0.3746 0.076 Uiso 1 1 calc R U
C10 C 0.3355(7) 0.1632(5) 0.4244(3) 0.044(2) Uani 1 1 d . .
H10A H 0.3314 0.1095 0.4409 0.053 Uiso 1 1 calc R U
H10B H 0.4036 0.1652 0.4109 0.053 Uiso 1 1 calc R U
C11 C 0.2489(6) 0.1671(5) 0.3854(3) 0.035(2) Uani 1 1 d . .
C12 C 0.1777(6) 0.1093(5) 0.3113(3) 0.042(2) Uani 1 1 d . .
H12A H 0.2025 0.0721 0.2873 0.050 Uiso 1 1 calc R U
H12B H 0.1663 0.1650 0.2971 0.050 Uiso 1 1 calc R U
C13 C 0.0752(7) 0.0769(5) 0.3252(3) 0.037(2) Uani 1 1 d . .
C14 C 0.0660(8) -0.0027(6) 0.3433(3) 0.056(3) Uani 1 1 d . .
H14 H 0.1258 -0.0374 0.3480 0.067 Uiso 1 1 calc R U
C15 C -0.0289(9) -0.0311(6) 0.3544(4) 0.071(3) Uani 1 1 d . .
H15 H -0.0344 -0.0855 0.3667 0.085 Uiso 1 1 calc R U
C16 C -0.1170(8) 0.0188(6) 0.3480(3) 0.055(3) Uani 1 1 d . .
H16 H -0.1823 -0.0015 0.3561 0.066 Uiso 1 1 calc R U
C17 C -0.1100(7) 0.0981(5) 0.3297(3) 0.037(2) Uani 1 1 d . .
C19 C -0.0137(6) 0.1253(5) 0.3190(2) 0.032(2) Uani 1 1 d . .
H19 H -0.0080 0.1798 0.3067 0.038 Uiso 1 1 calc R U
C20 C -0.0964(5) 0.4701(5) 0.3233(3) 0.0287(19) Uani 1 1 d . .
C21 C -0.0473(6) 0.5146(5) 0.2905(3) 0.0284(19) Uani 1 1 d . .
H21 H -0.0414 0.4928 0.2602 0.034 Uiso 1 1 calc R U
C22 C -0.0066(6) 0.5929(5) 0.3034(3) 0.035(2) Uani 1 1 d . .
H22 H 0.0266 0.6248 0.2812 0.042 Uiso 1 1 calc R U
C23 C -0.0135(5) 0.6248(4) 0.3471(3) 0.0283(19) Uani 1 1 d . .
C24 C -0.0646(6) 0.5785(5) 0.3785(3) 0.033(2) Uani 1 1 d . .
H24 H -0.0710 0.6005 0.4087 0.040 Uiso 1 1 calc R U
C25 C -0.1063(6) 0.5022(5) 0.3673(3) 0.033(2) Uani 1 1 d . .
H25 H -0.1414 0.4717 0.3893 0.040 Uiso 1 1 calc R U
C26 C -0.1383(6) 0.3567(4) 0.2707(3) 0.035(2) Uani 1 1 d . .
H26A H -0.0674 0.3596 0.2601 0.042 Uiso 1 1 calc R U
H26B H -0.1864 0.3878 0.2482 0.042 Uiso 1 1 calc R U
C27 C -0.1724(6) 0.2679(5) 0.2725(3) 0.038(2) Uani 1 1 d . .
C28 C 0.1731(5) 0.3991(5) 0.3188(2) 0.0280(19) Uani 1 1 d . .
H28 H 0.1380 0.3503 0.3273 0.034 Uiso 1 1 calc R U
C29 C 0.2104(6) 0.4057(5) 0.2749(3) 0.032(2) Uani 1 1 d . .
C30 C 0.2609(6) 0.4785(5) 0.2647(3) 0.039(2) Uani 1 1 d . .
H30 H 0.2889 0.4847 0.2355 0.047 Uiso 1 1 calc R U
C31 C 0.2706(6) 0.5412(5) 0.2964(3) 0.033(2) Uani 1 1 d . .
H31 H 0.3038 0.5912 0.2883 0.039 Uiso 1 1 calc R U
C32 C 0.1881(5) 0.4645(5) 0.3496(2) 0.0233(18) Uani 1 1 d . .
C33 C 0.1564(5) 0.4614(5) 0.3973(2) 0.0243(18) Uani 1 1 d . .
C34 C 0.1147(5) 0.3911(5) 0.4161(3) 0.0274(19) Uani 1 1 d . .
H34 H 0.1021 0.3429 0.3974 0.033 Uiso 1 1 calc R U
C35 C 0.0913(5) 0.3907(4) 0.4621(2) 0.0251(18) Uani 1 1 d . .
C36 C 0.1115(6) 0.4629(5) 0.4875(3) 0.033(2) Uani 1 1 d . .
H36 H 0.0974 0.4652 0.5192 0.039 Uiso 1 1 calc R U
C37 C 0.1517(6) 0.5310(5) 0.4670(3) 0.032(2) Uani 1 1 d . .
H37 H 0.1637 0.5802 0.4849 0.038 Uiso 1 1 calc R U
C38 C 0.2654(8) 0.2559(7) 0.1788(3) 0.068(3) Uani 1 1 d . .
H38A H 0.2012 0.2224 0.1801 0.082 Uiso 1 1 calc R U
H38B H 0.3262 0.2186 0.1853 0.082 Uiso 1 1 calc R U
C39 C 0.2676(9) 0.2934(7) 0.1303(4) 0.082(3) Uani 1 1 d . .
H39A H 0.2036 0.3267 0.1228 0.098 Uiso 1 1 calc R U
H39B H 0.3282 0.3312 0.1301 0.098 Uiso 1 1 calc R U
C40 C 0.2745(10) 0.2288(9) 0.0939(4) 0.108(5) Uani 1 1 d . .
H40A H 0.3341 0.1924 0.1026 0.162 Uiso 1 1 calc R U
H40B H 0.2836 0.2556 0.0640 0.162 Uiso 1 1 calc R U
H40C H 0.2102 0.1958 0.0910 0.162 Uiso 1 1 calc R U
C41 C -0.0055(8) 0.1691(6) 0.4796(3) 0.061(3) Uani 1 1 d . .
H41A H -0.0753 0.1861 0.4879 0.074 Uiso 1 1 calc R U
H41B H -0.0153 0.1291 0.4535 0.074 Uiso 1 1 calc R U
C42 C 0.0505(10) 0.1291(8) 0.5191(5) 0.100(4) Uani 1 1 d . .
H42 H 0.0230 0.1269 0.5486 0.120 Uiso 1 1 calc R U
C43 C 0.0458(6) 0.3176(5) 0.4852(3) 0.033(2) Uani 1 1 d . .
C44 C 0.1921(7) 0.3338(5) 0.2413(3) 0.036(2) Uani 1 1 d . .
C45 C -0.2073(6) 0.1500(5) 0.3222(3) 0.041(2) Uani 1 1 d . .
H45A H -0.2516 0.1276 0.2952 0.049 Uiso 1 1 calc R U
H45B H -0.2469 0.1451 0.3500 0.049 Uiso 1 1 calc R U
C46 C 0.1712(7) 0.7884(5) 0.4074(3) 0.043(2) Uani 1 1 d . .
H46A H 0.1202 0.8341 0.4089 0.052 Uiso 1 1 calc R U
H46B H 0.2154 0.7864 0.4374 0.052 Uiso 1 1 calc R U
C47 C 0.2365(7) 0.8030(5) 0.3688(3) 0.047(2) Uani 1 1 d . .
H47A H 0.2839 0.8504 0.3765 0.056 Uiso 1 1 calc R U
H47B H 0.1916 0.8171 0.3402 0.056 Uiso 1 1 calc R U
C48 C 0.0316(6) 0.7097(5) 0.3599(3) 0.036(2) Uani 1 1 d . .
H48A H 0.0605 0.7341 0.3323 0.043 Uiso 1 1 calc R U
H48B H -0.0251 0.7465 0.3685 0.043 Uiso 1 1 calc R U
C101 C 0.1481(12) 0.0934(10) 0.5121(6) 0.149(7) Uani 1 1 d . .
H10C H 0.1470 0.0734 0.4799 0.223 Uiso 1 1 calc R U
H10D H 0.1620 0.0467 0.5336 0.223 Uiso 1 1 calc R U
H10E H 0.2031 0.1353 0.5178 0.223 Uiso 1 1 calc R U
P1 P 0.71112(18) 0.30233(15) 0.43898(8) 0.0438(7) Uani 1 1 d . .
F1 F 0.6692(5) 0.3235(5) 0.38828(18) 0.109(3) Uani 1 1 d . .
F2 F 0.7594(6) 0.2184(5) 0.4239(3) 0.142(4) Uani 1 1 d . .
F3 F 0.8165(5) 0.3461(5) 0.4335(3) 0.121(3) Uani 1 1 d . .
F4 F 0.7548(4) 0.2837(4) 0.49166(17) 0.0707(16) Uani 1 1 d . .
F5 F 0.6616(6) 0.3838(4) 0.4564(2) 0.108(3) Uani 1 1 d . .
F6 F 0.6069(5) 0.2574(5) 0.4461(3) 0.132(3) Uani 1 1 d . .
P2 P 0.4960(3) 0.9803(2) 0.32139(19) 0.1186(16) Uani 1 1 d . .
F7 F 0.6154(6) 0.9950(5) 0.3353(3) 0.134(3) Uani 1 1 d . .
F8 F 0.5018(14) 1.0459(6) 0.2854(4) 0.238(7) Uani 1 1 d . .
F9 F 0.4773(7) 1.0545(8) 0.3582(4) 0.196(6) Uani 1 1 d . .
F11 F 0.3803(7) 0.9718(8) 0.3076(5) 0.215(6) Uani 1 1 d . .
F12 F 0.5217(5) 0.9082(5) 0.2906(5) 0.201(6) Uani 1 1 d . .
F25 F 0.4880(12) 0.9304(10) 0.3638(5) 0.253(8) Uani 1 1 d . .
N10 N 0.5686(13) 0.2047(11) 0.2279(6) 0.165(7) Uani 1 1 d . .
C5 C 0.512(2) 0.2666(15) 0.2993(7) 0.228(14) Uani 1 1 d . .
H5A H 0.5528 0.3171 0.3060 0.342 Uiso 1 1 calc R U
H5B H 0.5236 0.2278 0.3255 0.342 Uiso 1 1 calc R U
H5C H 0.4375 0.2809 0.2948 0.342 Uiso 1 1 calc R U
C18 C 0.5387(14) 0.2334(11) 0.2634(9) 0.139(7) Uani 1 1 d . .
C1AA C 0.3581(6) 0.3669(6) 0.4795(3) 0.050(2) Uani 1 1 d . .
H1AA H 0.3369 0.3515 0.5090 0.060 Uiso 1 1 calc R U
C1 C 0.352(2) 0.9469(12) 0.4981(9) 0.156(9) Uani 1 1 d . .
N2 N 0.3213(19) 0.9439(10) 0.4610(7) 0.179(8) Uani 1 1 d . .
C3 C 0.383(2) 0.9530(12) 0.5442(9) 0.255(16) Uani 1 1 d . .
H3A H 0.4498 0.9242 0.5510 0.382 Uiso 1 1 calc R U
H3B H 0.3303 0.9275 0.5622 0.382 Uiso 1 1 calc R U
H3C H 0.3912 1.0117 0.5529 0.382 Uiso 1 1 calc R U
C5AA C 0.5366(11) 0.5463(18) 0.3129(6) 0.229(14) Uani 1 1 d . .
O0AA O 0.6371(14) 0.5094(15) 0.3174(8) 0.293(10) Uani 1 1 d . .

loop_
_atom_site_aniso_label
_atom_site_aniso_U_11
_atom_site_aniso_U_22
_atom_site_aniso_U_33
_atom_site_aniso_U_23
_atom_site_aniso_U_13
_atom_site_aniso_U_12
Cu1 0.0361(6) 0.0287(6) 0.0316(6) 0.0045(4) 0.0057(4) -0.0053(4)
O1 0.054(4) 0.031(3) 0.035(3) -0.003(3) 0.020(3) -0.004(3)
O2 0.047(4) 0.043(4) 0.042(4) -0.010(3) 0.017(3) -0.006(3)
O3 0.037(3) 0.036(3) 0.036(3) -0.001(3) 0.008(3) 0.013(3)
O4 0.062(4) 0.041(4) 0.039(4) -0.012(3) 0.011(3) 0.000(3)
O7 0.053(3) 0.028(3) 0.025(3) -0.004(3) 0.014(2) -0.007(3)
O8 0.049(4) 0.043(4) 0.044(4) 0.002(3) -0.002(3) -0.001(3)
N1 0.069(5) 0.026(4) 0.052(5) 0.007(4) 0.034(4) -0.006(4)
N0AA 0.047(5) 0.056(5) 0.043(4) -0.035(4) 0.016(4) -0.002(4)
N3 0.043(4) 0.030(4) 0.042(5) -0.006(3) 0.013(3) 0.002(3)
N4 0.036(4) 0.044(4) 0.046(5) -0.007(4) 0.007(4) 0.016(3)
N5 0.046(4) 0.038(4) 0.048(5) 0.001(3) 0.014(4) -0.003(3)
N6 0.063(5) 0.041(5) 0.053(5) 0.003(4) 0.017(4) -0.011(4)
N7 0.051(5) 0.049(5) 0.054(5) -0.002(4) 0.008(4) 0.003(4)
N8 0.024(4) 0.024(4) 0.027(4) -0.002(3) 0.004(3) -0.003(3)
N9 0.032(4) 0.028(4) 0.023(4) 0.003(3) 0.005(3) 0.004(3)
C2AA 0.029(5) 0.051(7) 0.051(6) 0.007(6) -0.010(4) 0.007(4)
C3AA 0.034(5) 0.046(6) 0.056(7) 0.001(5) -0.005(5) 0.002(4)
C4AA 0.023(5) 0.070(7) 0.058(6) 0.010(6) 0.002(4) 0.013(5)
C4 0.022(5) 0.048(6) 0.054(6) -0.011(5) -0.002(4) 0.004(4)
C0AA 0.035(5) 0.048(7) 0.057(7) -0.004(5) -0.008(5) 0.006(5)
C7 0.044(6) 0.050(6) 0.066(6) -0.009(5) 0.005(5) -0.002(5)
C8 0.049(6) 0.070(7) 0.044(6) 0.001(5) 0.003(4) -0.040(5)
C9 0.038(6) 0.059(7) 0.097(9) -0.006(6) 0.022(5) -0.010(5)
C10 0.047(6) 0.034(5) 0.051(6) 0.004(5) 0.005(5) 0.009(4)
C11 0.038(6) 0.028(5) 0.039(6) 0.005(4) 0.007(4) 0.000(4)
C12 0.053(6) 0.041(5) 0.032(5) -0.007(4) 0.014(5) 0.009(4)
C13 0.052(6) 0.029(5) 0.029(5) -0.007(4) 0.002(4) 0.003(5)
C14 0.056(7) 0.042(6) 0.068(7) 0.010(5) -0.002(5) 0.012(5)
C15 0.067(8) 0.037(6) 0.108(9) 0.025(6) -0.002(6) -0.005(6)
C16 0.050(6) 0.046(6) 0.068(7) 0.011(5) 0.004(5) -0.009(5)
C17 0.053(6) 0.020(5) 0.039(5) -0.003(4) 0.004(4) -0.002(4)
C19 0.044(6) 0.025(5) 0.027(5) -0.003(4) 0.011(4) 0.001(5)
C20 0.026(4) 0.026(5) 0.035(5) 0.001(4) 0.005(4) 0.002(4)
C21 0.037(5) 0.028(5) 0.022(4) 0.004(4) 0.009(4) 0.010(4)
C22 0.036(5) 0.029(5) 0.042(6) 0.017(4) 0.014(4) 0.007(4)
C23 0.024(4) 0.028(5) 0.034(5) 0.007(4) 0.005(4) 0.005(4)
C24 0.039(5) 0.039(5) 0.023(5) 0.003(4) 0.007(4) 0.001(4)
C25 0.044(5) 0.032(5) 0.024(5) 0.004(4) 0.011(4) -0.011(4)
C26 0.045(5) 0.027(5) 0.034(5) 0.003(4) 0.011(4) 0.000(4)
C27 0.038(5) 0.040(6) 0.037(6) -0.001(5) 0.014(4) 0.006(4)
C28 0.028(4) 0.032(5) 0.025(5) 0.007(4) 0.005(4) 0.006(4)
C29 0.034(5) 0.033(5) 0.029(5) 0.001(4) 0.001(4) 0.009(4)
C30 0.048(5) 0.042(6) 0.029(5) 0.006(5) 0.013(4) 0.011(5)
C31 0.048(5) 0.029(5) 0.023(5) 0.002(4) 0.017(4) 0.005(4)
C32 0.020(4) 0.031(5) 0.018(5) 0.001(4) 0.001(3) 0.006(4)
C33 0.014(4) 0.029(5) 0.030(5) 0.005(4) 0.001(3) 0.003(4)
C34 0.023(4) 0.028(5) 0.031(5) -0.008(4) 0.004(4) 0.009(4)
C35 0.027(4) 0.024(5) 0.025(5) 0.000(4) 0.007(4) 0.000(4)
C36 0.037(5) 0.039(5) 0.023(4) 0.002(4) 0.012(4) 0.001(4)
C37 0.033(5) 0.040(5) 0.023(5) -0.002(4) 0.006(4) 0.002(4)
C38 0.061(7) 0.081(8) 0.064(7) -0.025(6) 0.014(5) -0.009(6)
C39 0.084(8) 0.085(8) 0.079(9) -0.029(7) 0.018(6) -0.013(7)
C40 0.093(9) 0.142(12) 0.091(9) -0.043(9) 0.020(8) -0.011(9)
C41 0.073(7) 0.051(6) 0.061(7) -0.008(5) 0.014(6) 0.008(6)
C42 0.088(10) 0.104(10) 0.110(11) 0.013(8) 0.018(8) 0.042(8)
C43 0.043(5) 0.025(5) 0.034(5) -0.005(4) 0.013(4) 0.006(4)
C44 0.047(6) 0.034(5) 0.028(5) 0.000(4) 0.006(5) 0.012(5)
C45 0.046(6) 0.033(5) 0.047(5) 0.001(4) 0.014(4) -0.004(4)
C46 0.055(6) 0.025(5) 0.053(6) -0.006(4) 0.022(5) -0.007(4)
C47 0.070(6) 0.029(5) 0.043(5) -0.004(4) 0.006(5) 0.010(5)
C48 0.030(5) 0.038(5) 0.038(5) 0.006(4) 0.001(4) 0.000(4)
C101 0.117(13) 0.131(13) 0.207(18) 0.090(13) 0.056(12) 0.007(11)
P1 0.0434(15) 0.0554(16) 0.0327(14) -0.0042(11) 0.0043(11) 0.0047(12)
F1 0.100(5) 0.188(7) 0.035(3) -0.010(4) -0.010(3) 0.054(5)
F2 0.147(7) 0.124(6) 0.142(7) -0.090(5) -0.060(5) 0.073(5)
F3 0.062(4) 0.176(7) 0.123(6) 0.092(6) -0.003(4) -0.026(4)
F4 0.071(4) 0.091(4) 0.049(3) 0.019(3) 0.003(3) 0.018(3)
F5 0.137(6) 0.097(5) 0.082(4) -0.036(4) -0.038(4) 0.067(5)
F6 0.054(4) 0.145(7) 0.191(8) 0.051(6) -0.013(4) -0.021(4)
P2 0.085(3) 0.073(3) 0.209(5) 0.016(3) 0.073(3) 0.030(2)
F7 0.091(6) 0.135(7) 0.186(8) -0.046(6) 0.074(5) -0.015(5)
F8 0.46(2) 0.097(7) 0.145(9) 0.022(7) -0.038(11) -0.036(10)
F9 0.118(7) 0.270(14) 0.197(10) -0.099(10) -0.002(7) 0.112(8)
F11 0.063(6) 0.241(13) 0.347(17) -0.087(12) 0.042(8) 0.043(7)
F12 0.062(5) 0.124(7) 0.421(17) -0.168(9) 0.053(7) 0.000(4)
F25 0.270(17) 0.278(17) 0.220(13) 0.025(13) 0.078(12) -0.156(14)
N10 0.150(14) 0.167(15) 0.173(16) -0.017(12) -0.019(11) 0.088(11)
C5 0.31(3) 0.26(3) 0.132(17) -0.117(19) 0.093(19) -0.03(2)
C18 0.117(14) 0.118(14) 0.18(2) 0.003(14) -0.027(13) 0.063(11)
C1AA 0.035(5) 0.048(7) 0.062(7) -0.010(5) -0.013(4) 0.003(4)
C1 0.22(2) 0.083(12) 0.15(2) -0.008(15) -0.038(19) -0.012(12)
N2 0.28(2) 0.088(10) 0.173(17) -0.011(12) 0.036(17) -0.062(12)
C3 0.42(4) 0.108(15) 0.20(2) 0.036(16) -0.14(3) -0.04(2)
C5AA 0.044(8) 0.49(4) 0.159(16) 0.17(2) 0.029(9) 0.092(15)
O0AA 0.174(16) 0.39(3) 0.31(2) 0.05(2) 0.007(15) 0.039(17)

loop_
_atom_type_symbol
_atom_type_description
_atom_type_scat_dispersion_real
_atom_type_scat_dispersion_imag
_atom_type_scat_source
C C 0.0033 0.0016 'International Tables Vol C Tables 4.2.6.8 and 6.1.1.4'
H H 0.0000 0.0000 'International Tables Vol C Tables 4.2.6.8 and 6.1.1.4'
Cu Cu 0.3201 1.2651 'International Tables Vol C Tables 4.2.6.8 and 6.1.1.4'
F F 0.0171 0.0103 'International Tables Vol C Tables 4.2.6.8 and 6.1.1.4'
N N 0.0061 0.0033 'International Tables Vol C Tables 4.2.6.8 and 6.1.1.4'
O O 0.0106 0.0060 'International Tables Vol C Tables 4.2.6.8 and 6.1.1.4'
P P 0.1023 0.0942 'International Tables Vol C Tables 4.2.6.8 and 6.1.1.4'

loop_
_geom_angle_atom_site_label_1
_geom_angle_atom_site_label_2
_geom_angle_atom_site_label_3
_geom_angle
N8 Cu1 N6 176.5(3)
N8 Cu1 N5 94.2(2)
N6 Cu1 N5 83.5(3)
N8 Cu1 N9 79.6(2)
N6 Cu1 N9 103.8(3)
N5 Cu1 N9 124.3(2)
N8 Cu1 N7 94.4(3)
N6 Cu1 N7 84.8(3)
N5 Cu1 N7 124.8(3)
N9 Cu1 N7 110.9(2)
C20 O7 C26 119.2(6)
C2AA O8 C10 119.3(7)
C43 N1 C41 121.5(7)
C43 N1 H1 119.2
C41 N1 H1 119.2
C44 N0AA C38 123.7(8)
C44 N0AA H0AA 117.7
C38 N0AA H0AA 118.6
C27 N3 C45 123.3(7)
C27 N3 H3 118.6
C45 N3 H3 118.1
C11 N4 C12 121.3(6)
C11 N4 H4 119.4
C12 N4 H4 119.4
C48 N5 C46 113.5(6)
C48 N5 Cu1 115.5(5)
C46 N5 Cu1 101.5(5)
C48 N5 H5 108.6
C46 N5 H5 108.7
Cu1 N5 H5 108.6
C47 N6 C9 115.2(7)
C47 N6 Cu1 110.3(5)
C9 N6 Cu1 107.2(6)
C47 N6 H6 108.5
C9 N6 H6 107.2
Cu1 N6 H6 108.2
C8 N7 C7 112.8(7)
C8 N7 Cu1 104.0(5)
C7 N7 Cu1 113.0(5)
C8 N7 H7 109.0
C7 N7 H7 108.9
Cu1 N7 H7 108.9
C37 N8 C33 118.7(6)
C37 N8 Cu1 125.4(5)
C33 N8 Cu1 115.9(5)
C31 N9 C32 118.8(6)
C31 N9 Cu1 127.9(5)
C32 N9 Cu1 113.3(5)
C3AA C2AA O8 123.6(8)
C3AA C2AA C1AA 121.7(9)
O8 C2AA C1AA 114.7(8)
C2AA C3AA C4AA 117.8(9)
C2AA C3AA H3AA 121.1
C4AA C3AA H3AA 121.1
C4 C4AA C3AA 119.3(9)
C4 C4AA H4AA 120.4
C3AA C4AA H4AA 120.4
C0AA C4 C4AA 121.1(9)
C0AA C4 C7 123.1(8)
C4AA C4 C7 115.8(8)
C4 C0AA C1AA 120.1(9)
C4 C0AA H0AB 120.0
C1AA C0AA H0AB 120.0
N7 C7 C4 113.0(7)
N7 C7 H7A 109.0
C4 C7 H7A 109.0
N7 C7 H7B 109.0
C4 C7 H7B 109.0
H7A C7 H7B 107.8
N7 C8 C9 107.9(7)
N7 C8 H8A 110.1
C9 C8 H8A 110.1
N7 C8 H8B 110.1
C9 C8 H8B 110.1
H8A C8 H8B 108.4
C8 C9 N6 109.3(7)
C8 C9 H9A 109.8
N6 C9 H9A 109.8
C8 C9 H9B 109.8
N6 C9 H9B 109.8
H9A C9 H9B 108.3
O8 C10 C11 112.6(7)
O8 C10 H10A 109.1
C11 C10 H10A 109.1
O8 C10 H10B 109.1
C11 C10 H10B 109.1
H10A C10 H10B 107.8
O3 C11 N4 122.5(7)
O3 C11 C10 122.1(7)
N4 C11 C10 115.4(7)
N4 C12 C13 113.5(6)
N4 C12 H12A 108.9
C13 C12 H12A 108.9
N4 C12 H12B 108.9
C13 C12 H12B 108.9
H12A C12 H12B 107.7
C19 C13 C14 118.0(8)
C19 C13 C12 120.3(7)
C14 C13 C12 121.7(8)
C15 C14 C13 120.2(9)
C15 C14 H14 119.9
C13 C14 H14 119.9
C14 C15 C16 120.8(9)
C14 C15 H15 119.6
C16 C15 H15 119.6
C17 C16 C15 120.2(9)
C17 C16 H16 119.9
C15 C16 H16 119.9
C19 C17 C16 118.0(8)
C19 C17 C45 123.1(7)
C16 C17 C45 118.9(8)
C17 C19 C13 122.9(7)
C17 C19 H19 118.6
C13 C19 H19 118.6
O7 C20 C21 123.8(7)
O7 C20 C25 115.0(6)
C21 C20 C25 121.2(7)
C20 C21 C22 117.9(7)
C20 C21 H21 121.1
C22 C21 H21 121.1
C23 C22 C21 121.7(7)
C23 C22 H22 119.1
C21 C22 H22 119.1
C22 C23 C24 118.3(7)
C22 C23 C48 120.3(7)
C24 C23 C48 121.3(7)
C25 C24 C23 121.9(7)
C25 C24 H24 119.0
C23 C24 H24 119.0
C24 C25 C20 119.0(7)
C24 C25 H25 120.5
C20 C25 H25 120.5
O7 C26 C27 109.4(6)
O7 C26 H26A 109.8
C27 C26 H26A 109.8
O7 C26 H26B 109.8
C27 C26 H26B 109.8
H26A C26 H26B 108.2
O4 C27 N3 123.7(8)
O4 C27 C26 119.4(7)
N3 C27 C26 116.9(8)
C32 C28 C29 119.0(7)
C32 C28 H28 120.5
C29 C28 H28 120.5
C30 C29 C28 117.6(7)
C30 C29 C44 124.1(7)
C28 C29 C44 118.4(7)
C31 C30 C29 120.1(7)
C31 C30 H30 120.0
C29 C30 H30 120.0
N9 C31 C30 122.6(7)
N9 C31 H31 118.7
C30 C31 H31 118.7
N9 C32 C28 121.9(6)
N9 C32 C33 115.3(6)
C28 C32 C33 122.8(7)
N8 C33 C34 121.3(6)
N8 C33 C32 115.6(6)
C34 C33 C32 123.0(7)
C33 C34 C35 120.3(7)
C33 C34 H34 119.9
C35 C34 H34 119.9
C36 C35 C34 117.0(7)
C36 C35 C43 119.1(7)
C34 C35 C43 123.8(7)
C37 C36 C35 120.3(7)
C37 C36 H36 119.9
C35 C36 H36 119.9
N8 C37 C36 122.4(7)
N8 C37 H37 118.8
C36 C37 H37 118.8
N0AA C38 C39 110.6(9)
N0AA C38 H38A 109.5
C39 C38 H38A 109.5
N0AA C38 H38B 109.5
C39 C38 H38B 109.5
H38A C38 H38B 108.1
C40 C39 C38 112.2(10)
C40 C39 H39A 109.2
C38 C39 H39A 109.2
C40 C39 H39B 109.2
C38 C39 H39B 109.2
H39A C39 H39B 107.9
C39 C40 H40A 109.5
C39 C40 H40B 109.5
H40A C40 H40B 109.5
C39 C40 H40C 109.5
H40A C40 H40C 109.5
H40B C40 H40C 109.5
C42 C41 N1 111.6(9)
C42 C41 H41A 109.3
N1 C41 H41A 109.3
C42 C41 H41B 109.3
N1 C41 H41B 109.3
H41A C41 H41B 108.0
C101 C42 C41 117.0(13)
C101 C42 H42 121.5
C41 C42 H42 121.5
O1 C43 N1 123.5(7)
O1 C43 C35 119.9(7)
N1 C43 C35 116.6(7)
O2 C44 N0AA 125.0(7)
O2 C44 C29 120.0(7)
N0AA C44 C29 115.0(8)
N3 C45 C17 113.8(7)
N3 C45 H45A 108.8
C17 C45 H45A 108.8
N3 C45 H45B 108.8
C17 C45 H45B 108.8
H45A C45 H45B 107.7
C47 C46 N5 108.4(7)
C47 C46 H46A 110.0
N5 C46 H46A 110.0
C47 C46 H46B 110.0
N5 C46 H46B 110.0
H46A C46 H46B 108.4
C46 C47 N6 110.2(7)
C46 C47 H47A 109.6
N6 C47 H47A 109.6
C46 C47 H47B 109.6
N6 C47 H47B 109.6
H47A C47 H47B 108.1
N5 C48 C23 113.0(6)
N5 C48 H48A 109.0
C23 C48 H48A 109.0
N5 C48 H48B 109.0
C23 C48 H48B 109.0
H48A C48 H48B 107.8
C42 C101 H10C 109.5
C42 C101 H10D 109.5
H10C C101 H10D 109.5
C42 C101 H10E 109.5
H10C C101 H10E 109.5
H10D C101 H10E 109.5
F3 P1 F1 92.1(4)
F3 P1 F6 178.1(4)
F1 P1 F6 89.8(4)
F3 P1 F5 92.2(5)
F1 P1 F5 90.1(4)
F6 P1 F5 88.0(5)
F3 P1 F2 89.5(5)
F1 P1 F2 92.4(4)
F6 P1 F2 90.3(5)
F5 P1 F2 176.9(5)
F3 P1 F4 86.9(3)
F1 P1 F4 178.1(4)
F6 P1 F4 91.2(4)
F5 P1 F4 88.2(3)
F2 P1 F4 89.3(4)
F25 P2 F8 167.7(9)
F25 P2 F11 91.6(8)
F8 P2 F11 89.5(9)
F25 P2 F12 96.0(9)
F8 P2 F12 96.2(8)
F11 P2 F12 92.2(6)
F25 P2 F7 90.6(7)
F8 P2 F7 87.8(8)
F11 P2 F7 176.5(7)
F12 P2 F7 90.2(4)
F25 P2 F9 80.4(8)
F8 P2 F9 87.3(7)
F11 P2 F9 92.2(6)
F12 P2 F9 174.4(7)
F7 P2 F9 85.6(5)
C18 C5 H5A 109.5
C18 C5 H5B 109.5
H5A C5 H5B 109.5
C18 C5 H5C 109.5
H5A C5 H5C 109.5
H5B C5 H5C 109.5
N10 C18 C5 176(3)
C0AA C1AA C2AA 120.0(9)
C0AA C1AA H1AA 120.0
C2AA C1AA H1AA 120.0
N2 C1 C3 176(3)
C1 C3 H3A 109.5
C1 C3 H3B 109.5
H3A C3 H3B 109.5
C1 C3 H3C 109.5
H3A C3 H3C 109.5
H3B C3 H3C 109.5

loop_
_geom_bond_atom_site_label_1
_geom_bond_atom_site_label_2
_geom_bond_distance
Cu1 N8 2.013(6)
Cu1 N6 2.024(7)
Cu1 N5 2.078(7)
Cu1 N9 2.093(6)
Cu1 N7 2.120(7)
O1 C43 1.230(9)
O2 C44 1.222(9)
O3 C11 1.237(9)
O4 C27 1.231(9)
O7 C20 1.371(9)
O7 C26 1.414(9)
O8 C2AA 1.381(10)
O8 C10 1.416(10)
N1 C43 1.327(10)
N1 C41 1.512(11)
N1 H1 0.8800
N0AA C44 1.335(10)
N0AA C38 1.446(11)
N0AA H0AA 0.8463
N3 C27 1.324(10)
N3 C45 1.452(10)
N3 H3 0.8604
N4 C11 1.325(10)
N4 C12 1.463(10)
N4 H4 0.8800
N5 C48 1.481(10)
N5 C46 1.510(10)
N5 H5 0.9797
N6 C47 1.497(10)
N6 C9 1.500(11)
N6 H6 0.9665
N7 C8 1.477(11)
N7 C7 1.508(11)
N7 H7 0.9694
N8 C37 1.334(9)
N8 C33 1.346(9)
N9 C31 1.328(9)
N9 C32 1.347(9)
C2AA C3AA 1.362(12)
C2AA C1AA 1.388(12)
C3AA C4AA 1.426(12)
C3AA H3AA 0.9500
C4AA C4 1.400(12)
C4AA H4AA 0.9500
C4 C0AA 1.344(12)
C4 C7 1.523(12)
C0AA C1AA 1.380(12)
C0AA H0AB 0.9500
C7 H7A 0.9900
C7 H7B 0.9900
C8 C9 1.485(13)
C8 H8A 0.9900
C8 H8B 0.9900
C9 H9A 0.9900
C9 H9B 0.9900
C10 C11 1.511(11)
C10 H10A 0.9900
C10 H10B 0.9900
C12 C13 1.507(11)
C12 H12A 0.9900
C12 H12B 0.9900
C13 C19 1.382(11)
C13 C14 1.392(12)
C14 C15 1.369(13)
C14 H14 0.9500
C15 C16 1.388(13)
C15 H15 0.9500
C16 C17 1.386(12)
C16 H16 0.9500
C17 C19 1.377(11)
C17 C45 1.505(11)
C19 H19 0.9500
C20 C21 1.384(10)
C20 C25 1.386(10)
C21 C22 1.402(11)
C21 H21 0.9500
C22 C23 1.370(11)
C22 H22 0.9500
C23 C24 1.384(10)
C23 C48 1.517(11)
C24 C25 1.366(11)
C24 H24 0.9500
C25 H25 0.9500
C26 C27 1.497(11)
C26 H26A 0.9900
C26 H26B 0.9900
C28 C32 1.378(10)
C28 C29 1.399(10)
C28 H28 0.9500
C29 C30 1.385(11)
C29 C44 1.513(11)
C30 C31 1.360(11)
C30 H30 0.9500
C31 H31 0.9500
C32 C33 1.471(10)
C33 C34 1.384(10)
C34 C35 1.387(10)
C34 H34 0.9500
C35 C36 1.383(10)
C35 C43 1.498(10)
C36 C37 1.370(10)
C36 H36 0.9500
C37 H37 0.9500
C38 C39 1.526(14)
C38 H38A 0.9900
C38 H38B 0.9900
C39 C40 1.486(15)
C39 H39A 0.9900
C39 H39B 0.9900
C40 H40A 0.9800
C40 H40B 0.9800
C40 H40C 0.9800
C41 C42 1.442(15)
C41 H41A 0.9900
C41 H41B 0.9900
C42 C101 1.414(17)
C42 H42 0.9500
C45 H45A 0.9900
C45 H45B 0.9900
C46 C47 1.473(11)
C46 H46A 0.9900
C46 H46B 0.9900
C47 H47A 0.9900
C47 H47B 0.9900
C48 H48A 0.9900
C48 H48B 0.9900
C101 H10C 0.9800
C101 H10D 0.9800
C101 H10E 0.9800
P1 F3 1.549(6)
P1 F1 1.549(6)
P1 F6 1.554(7)
P1 F5 1.561(6)
P1 F2 1.565(7)
P1 F4 1.599(5)
P2 F25 1.473(14)
P2 F8 1.487(11)
P2 F11 1.513(10)
P2 F12 1.515(8)
P2 F7 1.571(9)
P2 F9 1.630(10)
N10 C18 1.22(2)
C5 C18 1.24(2)
C5 H5A 0.9800
C5 H5B 0.9800
C5 H5C 0.9800
C1AA H1AA 0.9500
C1 N2 1.11(2)
C1 C3 1.36(3)
C3 H3A 0.9800
C3 H3B 0.9800
C3 H3C 0.9800
C5AA O0AA 1.42(2)

loop_
_geom_hbond_atom_site_label_D
_geom_hbond_atom_site_label_H
_geom_hbond_atom_site_label_A
_geom_hbond_distance_DH
_geom_hbond_distance_HA
_geom_hbond_distance_DA
_geom_hbond_angle_DHA
_geom_hbond_site_symmetry_A
N1 H1 O3 0.88 2.00 2.879(8) 172.5 .
N0AA H0AA F12 0.85 2.25 3.061(10) 162.1 2_645
N3 H3 F1 0.86 2.63 3.262(9) 131.7 1_455
N4 H4 F9 0.88 2.14 2.971(10) 157.4 1_545
N4 H4 F11 0.88 2.39 3.109(12) 139.5 1_545
N5 H5 O1 0.98 1.95 2.919(8) 168.3 3_566
N6 H6 O4 0.97 2.24 3.041(10) 139.4 2
N6 H6 N10 0.97 2.47 3.21(2) 133.5 2_655
N7 H7 F5 0.97 2.33 3.288(10) 170.3 3_666
C9 H9A N10 0.99 2.55 3.13(2) 117.2 2_655
C9 H9B F25 0.99 2.40 3.386(17) 175.0 .
C10 H10B F9 0.99 2.58 3.265(12) 126.5 1_545
C25 H25 F3 0.95 2.47 3.360(10) 155.1 1_455
C26 H26A O2 0.99 2.65 3.563(10) 152.8 .
C30 H30 F7 0.95 2.48 3.427(11) 172.3 2_645
C31 H31 N10 0.95 2.53 3.458(17) 166.3 2_655
C34 H34 O3 0.95 2.30 3.082(9) 139.7 .
C37 H37 O1 0.95 2.61 3.071(9) 110.2 3_566
C37 H37 F3 0.95 2.62 3.476(12) 149.4 3_666
C37 H37 F4 0.95 2.49 3.390(10) 157.3 3_666
C45 H45B F2 0.99 2.43 3.196(11) 133.7 1_455
C46 H46B F4 0.99 2.34 3.196(10) 144.6 3_666
C47 H47B O4 0.99 2.63 3.281(10) 123.3 2
C48 H48A O4 0.99 2.64 3.541(10) 151.4 2

loop_
_geom_torsion_atom_site_label_1
_geom_torsion_atom_site_label_2
_geom_torsion_atom_site_label_3
_geom_torsion_atom_site_label_4
_geom_torsion
C10 O8 C2AA C3AA 2.2(11)
C10 O8 C2AA C1AA -176.5(7)
O8 C2AA C3AA C4AA -179.5(7)
C1AA C2AA C3AA C4AA -0.9(12)
C2AA C3AA C4AA C4 0.8(11)
C3AA C4AA C4 C0AA -0.4(12)
C3AA C4AA C4 C7 177.7(7)
C4AA C4 C0AA C1AA 0.1(12)
C7 C4 C0AA C1AA -177.8(7)
C8 N7 C7 C4 171.7(7)
Cu1 N7 C7 C4 -70.6(8)
C0AA C4 C7 N7 -49.1(11)
C4AA C4 C7 N7 132.8(8)
C7 N7 C8 C9 77.3(9)
Cu1 N7 C8 C9 -45.5(8)
N7 C8 C9 N6 58.3(10)
C47 N6 C9 C8 84.1(9)
Cu1 N6 C9 C8 -39.0(9)
C2AA O8 C10 C11 -74.4(9)
C12 N4 C11 O3 -2.0(11)
C12 N4 C11 C10 176.6(7)
O8 C10 C11 O3 -11.6(11)
O8 C10 C11 N4 169.7(7)
C11 N4 C12 C13 -64.5(10)
N4 C12 C13 C19 119.0(8)
N4 C12 C13 C14 -62.9(10)
C19 C13 C14 C15 0.0(13)
C12 C13 C14 C15 -178.2(9)
C13 C14 C15 C16 -0.1(15)
C14 C15 C16 C17 0.5(16)
C15 C16 C17 C19 -0.8(13)
C15 C16 C17 C45 178.8(9)
C16 C17 C19 C13 0.6(12)
C45 C17 C19 C13 -179.0(7)
C14 C13 C19 C17 -0.2(11)
C12 C13 C19 C17 178.0(7)
C26 O7 C20 C21 -4.2(10)
C26 O7 C20 C25 175.8(6)
O7 C20 C21 C22 -179.2(6)
C25 C20 C21 C22 0.8(11)
C20 C21 C22 C23 0.8(11)
C21 C22 C23 C24 -1.8(11)
C21 C22 C23 C48 179.9(7)
C22 C23 C24 C25 1.2(11)
C48 C23 C24 C25 179.5(7)
C23 C24 C25 C20 0.4(11)
O7 C20 C25 C24 178.6(7)
C21 C20 C25 C24 -1.4(11)
C20 O7 C26 C27 171.3(6)
C45 N3 C27 O4 6.5(12)
C45 N3 C27 C26 -171.9(7)
O7 C26 C27 O4 176.1(7)
O7 C26 C27 N3 -5.4(10)
C32 C28 C29 C30 0.1(10)
C32 C28 C29 C44 -179.2(6)
C28 C29 C30 C31 -1.6(11)
C44 C29 C30 C31 177.6(7)
C32 N9 C31 C30 -0.2(11)
Cu1 N9 C31 C30 -177.2(6)
C29 C30 C31 N9 1.8(12)
C31 N9 C32 C28 -1.4(10)
Cu1 N9 C32 C28 175.9(5)
C31 N9 C32 C33 177.0(6)
Cu1 N9 C32 C33 -5.7(7)
C29 C28 C32 N9 1.5(10)
C29 C28 C32 C33 -176.8(6)
C37 N8 C33 C34 -0.1(10)
Cu1 N8 C33 C34 179.0(5)
C37 N8 C33 C32 -177.3(6)
Cu1 N8 C33 C32 1.8(7)
N9 C32 C33 N8 2.7(9)
C28 C32 C33 N8 -178.9(6)
N9 C32 C33 C34 -174.5(6)
C28 C32 C33 C34 3.9(10)
N8 C33 C34 C35 -0.3(10)
C32 C33 C34 C35 176.7(6)
C33 C34 C35 C36 0.0(10)
C33 C34 C35 C43 179.8(6)
C34 C35 C36 C37 0.7(11)
C43 C35 C36 C37 -179.1(7)
C33 N8 C37 C36 0.8(10)
Cu1 N8 C37 C36 -178.2(5)
C35 C36 C37 N8 -1.2(11)
C44 N0AA C38 C39 117.8(10)
N0AA C38 C39 C40 174.8(9)
C43 N1 C41 C42 -81.9(11)
N1 C41 C42 C101 -65.1(15)
C41 N1 C43 O1 8.7(13)
C41 N1 C43 C35 -170.1(7)
C36 C35 C43 O1 17.7(11)
C34 C35 C43 O1 -162.1(7)
C36 C35 C43 N1 -163.5(7)
C34 C35 C43 N1 16.7(11)
C38 N0AA C44 O2 1.4(13)
C38 N0AA C44 C29 -179.1(8)
C30 C29 C44 O2 -145.2(8)
C28 C29 C44 O2 34.0(10)
C30 C29 C44 N0AA 35.2(11)
C28 C29 C44 N0AA -145.5(7)
C27 N3 C45 C17 84.6(9)
C19 C17 C45 N3 -14.7(11)
C16 C17 C45 N3 165.7(7)
C48 N5 C46 C47 -71.0(9)
Cu1 N5 C46 C47 53.7(7)
N5 C46 C47 N6 -48.8(9)
C9 N6 C47 C46 -103.6(9)
Cu1 N6 C47 C46 17.9(9)
C46 N5 C48 C23 171.4(6)
Cu1 N5 C48 C23 54.7(8)
C22 C23 C48 N5 -119.2(8)
C24 C23 C48 N5 62.5(9)
C4 C0AA C1AA C2AA -0.2(12)
C3AA C2AA C1AA C0AA 0.6(12)
O8 C2AA C1AA C0AA 179.3(7)
